data_7101058
_journal_name_full 'Chemical Communications'
_journal_paper_doi 10.1039/b602359b
_journal_year 2006
_chemical_formula_sum 'C42 H56 Fe5 Li2 N4'
_chemical_formula_weight 910.04
_space_group_IT_number 15
_symmetry_cell_setting monoclinic
_symmetry_space_group_name_Hall '-C 2yc'
_symmetry_space_group_name_H-M 'C 1 2/c 1'
_cell_angle_alpha 90.00
_cell_angle_beta 98.862(6)
_cell_angle_gamma 90.00
_cell_formula_units_Z 4
_cell_length_a 21.5484(17)
_cell_length_b 10.5554(10)
_cell_length_c 17.5984(14)
_cell_measurement_temperature 100(2)
_cell_volume 3955.0(6)
_diffrn_ambient_temperature 100(2)
_exptl_crystal_density_diffrn 1.528
_cod_depositor_comments
;
The following automatic conversions were performed:
'_symmetry_cell_setting' value 'Monoclinic' changed to 'monoclinic'
according to '/home/saulius/struct/CIF-dictionaries/cif_core.dic'
dictionary named 'cif_core.dic' version 2.4.1 from 2010-06-29.

Automatic conversion script
Id: cif_fix_enum 1527 2010-12-29 10:47:43Z saulius 
;
_cod_original_sg_symbol_H-M 'C 2/c'
_cod_database_code 7101058

loop_
_symmetry_equiv_pos_as_xyz
'x, y, z'
'-x, y, -z+1/2'
'x+1/2, y+1/2, z'
'-x+1/2, y+1/2, -z+1/2'
'-x, -y, -z'
'x, -y, z-1/2'
'-x+1/2, -y+1/2, -z'
'x+1/2, -y+1/2, z-1/2'

loop_
_atom_site_label
_atom_site_type_symbol
_atom_site_fract_x
_atom_site_fract_y
_atom_site_fract_z
_atom_site_U_iso_or_equiv
_atom_site_adp_type
_atom_site_occupancy
_atom_site_symmetry_multiplicity
_atom_site_calc_flag
_atom_site_refinement_flags
_atom_site_disorder_assembly
_atom_site_disorder_group
Li1 Li 0.34527(19) 0.5733(4) 0.6399(2) 0.0195(10) Uani 1 1 d . . .
Fe1 Fe 0.497124(17) 0.78369(3) 0.594423(19) 0.01378(9) Uani 1 1 d . . .
Fe2 Fe 0.5000 0.32403(4) 0.7500 0.01497(12) Uani 1 2 d S . .
Fe3 Fe 0.455195(17) 0.63024(3) 0.697210(19) 0.01520(9) Uani 1 1 d . . .
N1 N 0.27074(9) 0.64028(18) 0.69296(11) 0.0173(5) Uani 1 1 d . . .
N2 N 0.28023(10) 0.48857(17) 0.55802(11) 0.0158(5) Uani 1 1 d . . .
C1 C 0.27269(13) 0.7778(2) 0.68112(17) 0.0300(6) Uani 1 1 d . . .
H1A H 0.2732 0.7956 0.6266 0.045 Uiso 1 1 calc R . .
H1B H 0.3107 0.8127 0.7118 0.045 Uiso 1 1 calc R . .
H1C H 0.2355 0.8169 0.6971 0.045 Uiso 1 1 calc R . .
C2 C 0.26969(13) 0.6159(2) 0.77519(14) 0.0260(6) Uani 1 1 d . . .
H2A H 0.2684 0.5244 0.7840 0.039 Uiso 1 1 calc R . .
H2B H 0.2324 0.6557 0.7906 0.039 Uiso 1 1 calc R . .
H2C H 0.3076 0.6515 0.8057 0.039 Uiso 1 1 calc R . .
C3 C 0.21417(12) 0.5849(3) 0.64640(14) 0.0232(6) Uani 1 1 d . . .
H3A H 0.1780 0.6423 0.6476 0.028 Uiso 1 1 calc R . .
H3B H 0.2044 0.5028 0.6690 0.028 Uiso 1 1 calc R . .
C4 C 0.22377(12) 0.5647(3) 0.56371(15) 0.0227(6) Uani 1 1 d . . .
H4A H 0.1865 0.5213 0.5354 0.027 Uiso 1 1 calc R . .
H4B H 0.2276 0.6480 0.5391 0.027 Uiso 1 1 calc R . .
C5 C 0.27349(13) 0.3588(2) 0.58581(15) 0.0267(6) Uani 1 1 d . . .
H5A H 0.3117 0.3106 0.5818 0.040 Uiso 1 1 calc R . .
H5B H 0.2374 0.3180 0.5545 0.040 Uiso 1 1 calc R . .
H5C H 0.2668 0.3613 0.6396 0.040 Uiso 1 1 calc R . .
C6 C 0.29152(13) 0.4869(2) 0.47776(14) 0.0242(6) Uani 1 1 d . . .
H6A H 0.3291 0.4366 0.4739 0.036 Uiso 1 1 calc R . .
H6B H 0.2977 0.5738 0.4607 0.036 Uiso 1 1 calc R . .
H6C H 0.2552 0.4493 0.4451 0.036 Uiso 1 1 calc R . .
C11 C 0.40578(11) 0.7238(2) 0.60018(13) 0.0162(5) Uani 1 1 d . . .
C12 C 0.41119(11) 0.8608(2) 0.60216(13) 0.0154(5) Uani 1 1 d . . .
H12 H 0.4010 0.9125 0.6427 0.019 Uiso 1 1 calc R . .
C13 C 0.43360(12) 0.9077(2) 0.53577(14) 0.0167(6) Uani 1 1 d . . .
H13 H 0.4413 0.9939 0.5249 0.020 Uiso 1 1 calc R . .
C14 C 0.44232(12) 0.8017(2) 0.48853(14) 0.0186(6) Uani 1 1 d . . .
H14 H 0.4567 0.8042 0.4401 0.022 Uiso 1 1 calc R . .
C15 C 0.42554(12) 0.6912(2) 0.52732(14) 0.0174(6) Uani 1 1 d . . .
H15 H 0.4271 0.6074 0.5081 0.021 Uiso 1 1 calc R . .
C21 C 0.55141(12) 0.7070(2) 0.69338(14) 0.0170(6) Uani 1 1 d . . .
C22 C 0.55848(11) 0.8432(2) 0.68786(14) 0.0175(6) Uani 1 1 d . . .
H22 H 0.5491 0.9023 0.7252 0.021 Uiso 1 1 calc R . .
C23 C 0.58126(12) 0.8758(3) 0.61913(14) 0.0205(6) Uani 1 1 d . . .
H23 H 0.5902 0.9590 0.6033 0.025 Uiso 1 1 calc R . .
C24 C 0.58839(12) 0.7625(2) 0.57821(14) 0.0205(6) Uani 1 1 d . . .
H24 H 0.6026 0.7557 0.5299 0.025 Uiso 1 1 calc R . .
C25 C 0.57024(12) 0.6598(2) 0.62341(14) 0.0205(6) Uani 1 1 d . . .
H25 H 0.5706 0.5729 0.6093 0.025 Uiso 1 1 calc R . .
C31 C 0.42866(12) 0.4416(2) 0.69204(14) 0.0180(6) Uani 1 1 d . . .
C32 C 0.40713(12) 0.3638(2) 0.75058(15) 0.0188(6) Uani 1 1 d . . .
H32 H 0.3897 0.3955 0.7932 0.023 Uiso 1 1 calc R . .
C33 C 0.41574(13) 0.2327(2) 0.73513(15) 0.0224(6) Uani 1 1 d . . .
H33 H 0.4051 0.1635 0.7652 0.027 Uiso 1 1 calc R . .
C34 C 0.44283(12) 0.2242(2) 0.66713(15) 0.0207(6) Uani 1 1 d . . .
H34 H 0.4536 0.1484 0.6430 0.025 Uiso 1 1 calc R . .
C35 C 0.45110(12) 0.3503(2) 0.64128(14) 0.0181(6) Uani 1 1 d . . .
H35 H 0.4689 0.3714 0.5968 0.022 Uiso 1 1 calc R . .

loop_
_atom_site_aniso_label
_atom_site_aniso_U_11
_atom_site_aniso_U_22
_atom_site_aniso_U_33
_atom_site_aniso_U_23
_atom_site_aniso_U_13
_atom_site_aniso_U_12
Li1 0.015(2) 0.023(2) 0.019(2) -0.0004(16) -0.0025(19) -0.0052(16)
Fe1 0.01055(18) 0.01816(17) 0.01216(17) 0.00141(14) 0.00029(14) -0.00095(14)
Fe2 0.0131(3) 0.0155(3) 0.0163(3) 0.000 0.0022(2) 0.000
Fe3 0.01388(19) 0.01762(17) 0.01330(17) 0.00034(14) -0.00040(15) -0.00170(14)
N1 0.0156(11) 0.0174(10) 0.0183(10) -0.0001(8) 0.0013(9) -0.0032(8)
N2 0.0137(11) 0.0193(10) 0.0149(10) -0.0013(8) 0.0035(9) -0.0009(8)
C1 0.0266(15) 0.0205(13) 0.0443(16) 0.0039(12) 0.0099(13) 0.0024(12)
C2 0.0299(16) 0.0274(14) 0.0198(13) -0.0017(11) 0.0017(12) -0.0025(12)
C3 0.0104(14) 0.0343(15) 0.0242(14) -0.0051(11) 0.0001(12) -0.0020(10)
C4 0.0126(14) 0.0372(16) 0.0178(13) -0.0038(11) 0.0007(12) 0.0030(11)
C5 0.0321(16) 0.0220(14) 0.0254(14) -0.0025(11) 0.0022(12) -0.0078(12)
C6 0.0220(15) 0.0310(15) 0.0201(13) -0.0043(11) 0.0052(13) -0.0003(11)
C11 0.0094(12) 0.0216(12) 0.0167(12) -0.0001(10) -0.0004(10) -0.0013(10)
C12 0.0113(12) 0.0206(12) 0.0141(12) 0.0009(9) 0.0010(10) 0.0027(10)
C13 0.0127(13) 0.0199(13) 0.0164(12) 0.0039(9) -0.0015(11) -0.0019(9)
C14 0.0148(14) 0.0280(14) 0.0124(12) 0.0037(10) 0.0004(11) -0.0026(10)
C15 0.0156(13) 0.0199(12) 0.0158(12) -0.0021(9) -0.0008(11) -0.0013(10)
C21 0.0106(12) 0.0204(13) 0.0187(12) 0.0047(10) -0.0015(11) 0.0008(10)
C22 0.0126(13) 0.0226(14) 0.0162(12) 0.0009(10) -0.0013(11) -0.0029(10)
C23 0.0148(13) 0.0269(13) 0.0186(12) 0.0075(11) -0.0010(11) -0.0053(11)
C24 0.0105(14) 0.0353(15) 0.0162(12) 0.0057(11) 0.0041(11) 0.0043(10)
C25 0.0120(13) 0.0257(14) 0.0231(13) -0.0005(10) 0.0009(12) 0.0029(10)
C31 0.0163(14) 0.0217(13) 0.0149(12) -0.0015(10) -0.0012(11) 0.0004(10)
C32 0.0138(13) 0.0239(13) 0.0189(12) -0.0023(11) 0.0032(11) 0.0024(11)
C33 0.0164(14) 0.0206(13) 0.0297(15) 0.0048(11) 0.0017(12) -0.0036(10)
C34 0.0190(14) 0.0162(12) 0.0264(13) -0.0049(11) 0.0020(12) -0.0008(11)
C35 0.0170(14) 0.0209(13) 0.0160(12) -0.0014(10) 0.0018(11) -0.0013(10)

loop_
_geom_bond_atom_site_label_1
_geom_bond_atom_site_label_2
_geom_bond_distance
_geom_bond_site_symmetry_2
_geom_bond_publ_flag
Li1 N2 2.054(4) . ?
Li1 N1 2.100(5) . ?
Li1 C11 2.235(5) . ?
Li1 C31 2.344(4) . ?
Li1 Fe3 2.501(4) . ?
Li1 C4 2.753(4) . ?
Fe1 C15 2.041(2) . ?
Fe1 C24 2.043(3) . ?
Fe1 C22 2.044(2) . ?
Fe1 C23 2.044(2) . ?
Fe1 C12 2.046(3) . ?
Fe1 C25 2.051(2) . ?
Fe1 C13 2.053(2) . ?
Fe1 C14 2.056(2) . ?
Fe1 C11 2.085(3) . ?
Fe1 C21 2.104(2) . ?
Fe1 Fe3 2.6862(5) . ?
Fe2 C33 2.037(3) . ?
Fe2 C33 2.037(3) 2_656 ?
Fe2 C32 2.046(3) 2_656 ?
Fe2 C32 2.046(3) . ?
Fe2 C34 2.050(2) . ?
Fe2 C34 2.050(2) 2_656 ?
Fe2 C35 2.056(2) 2_656 ?
Fe2 C35 2.056(2) . ?
Fe2 C31 2.112(2) 2_656 ?
Fe2 C31 2.112(2) . ?
Fe3 C31 2.070(2) . ?
Fe3 C11 2.113(2) . ?
Fe3 C21 2.114(3) 2_656 ?
Fe3 C21 2.237(3) . ?
Fe3 Fe3 2.4648(6) 2_656 ?
N1 C1 1.468(3) . ?
N1 C2 1.473(3) . ?
N1 C3 1.480(3) . ?
N2 C5 1.469(3) . ?
N2 C6 1.470(3) . ?
N2 C4 1.474(3) . ?
C1 H1A 0.9800 . ?
C1 H1B 0.9800 . ?
C1 H1C 0.9800 . ?
C2 H2A 0.9800 . ?
C2 H2B 0.9800 . ?
C2 H2C 0.9800 . ?
C3 C4 1.516(4) . ?
C3 H3A 0.9900 . ?
C3 H3B 0.9900 . ?
C4 H4A 0.9900 . ?
C4 H4B 0.9900 . ?
C5 H5A 0.9800 . ?
C5 H5B 0.9800 . ?
C5 H5C 0.9800 . ?
C6 H6A 0.9800 . ?
C6 H6B 0.9800 . ?
C6 H6C 0.9800 . ?
C11 C12 1.450(3) . ?
C11 C15 1.453(4) . ?
C12 C13 1.420(4) . ?
C12 H12 0.9500 . ?
C13 C14 1.423(4) . ?
C13 H13 0.9500 . ?
C14 C15 1.426(3) . ?
C14 H14 0.9500 . ?
C15 H15 0.9500 . ?
C21 C25 1.443(4) . ?
C21 C22 1.450(3) . ?
C21 Fe3 2.114(3) 2_656 ?
C22 C23 1.416(4) . ?
C22 H22 0.9500 . ?
C23 C24 1.417(4) . ?
C23 H23 0.9500 . ?
C24 C25 1.434(4) . ?
C24 H24 0.9500 . ?
C25 H25 0.9500 . ?
C31 C35 1.447(4) . ?
C31 C32 1.449(4) . ?
C32 C33 1.428(4) . ?
C32 H32 0.9500 . ?
C33 C34 1.413(4) . ?
C33 H33 0.9500 . ?
C34 C35 1.427(3) . ?
C34 H34 0.9500 . ?
C35 H35 0.9500 . ?
